data_4128059
loop_
_publ_author_name
'Castillo-Blas, Celia'
'L\'opez-Salas, Nieves'
'Guti\'errez, Mar\'ia C'
'Puente-Orench, In\'es'
'Guti\'errez-Puebla, Enrique'
'Ferrer, M. Luisa'
'Monge, M \'Angeles'
'G\'andara, Felipe'

_publ_section_title
;
 Encoding Metal-Cation Arrangements in Metal-Organic Frameworks for
 Programming the Composition of Electrocatalytically Active Multimetal
 Oxides.
;
_journal_issue 4
_journal_name_full 'Journal of the American Chemical Society'
_journal_page_first 1766
_journal_page_last 1774
_journal_paper_doi 10.1021/jacs.8b12860
_journal_volume 141
_journal_year 2019
_chemical_formula_moiety 'C17 H8 Ca0.21 Co0.27 F6 Mn0.29 O4 Zn0.23, 0.25(O)'
_chemical_formula_sum 'C17 H8 Ca0.21 Co0.27 F6 Mn0.29 O4.33 Zn0.23'
_chemical_formula_weight 450.88
_space_group_crystal_system hexagonal
_space_group_IT_number 179
_space_group_name_Hall 'P 65 2 (0 0 1)'
_space_group_name_H-M_alt 'P 65 2 2'
_symmetry_space_group_name_Hall 'P 65 2 (0 0 1)'
_symmetry_space_group_name_H-M 'P 65 2 2'
_atom_sites_solution_hydrogens geom
_atom_sites_solution_primary dual
_audit_creation_date 2018-05-16
_audit_creation_method
;
Olex2 1.2
(compiled 2018.04.26 svn.r3504 for OlexSys, GUI svn.r5492)
;
_cell_angle_alpha 90
_cell_angle_beta 90
_cell_angle_gamma 120
_cell_formula_units_Z 12
_cell_length_a 21.250(2)
_cell_length_b 21.250(2)
_cell_length_c 15.3379(18)
_cell_measurement_reflns_used 4534
_cell_measurement_temperature 250
_cell_measurement_theta_max 54.300
_cell_measurement_theta_min 2.401
_cell_volume 5998.1(11)
_computing_cell_refinement 'SAINT v8.37A (Bruker, 2015)'
_computing_data_reduction 'SAINT v8.37A (Bruker, 2015)'
_computing_molecular_graphics 'Olex2 (Dolomanov et al., 2009)'
_computing_publication_material 'Olex2 (Dolomanov et al., 2009)'
_computing_structure_refinement 'XL (Sheldrick, 2008)'
_computing_structure_solution 'XT (Sheldrick, 2015)'
_diffrn_ambient_temperature 250
_diffrn_measured_fraction_theta_full 0.998
_diffrn_measured_fraction_theta_max 0.998
_diffrn_measurement_device_type 'Data Vantec 500'
_diffrn_measurement_method '\f and \w scans'
_diffrn_radiation_type CuK\a
_diffrn_radiation_wavelength 1.54178
_diffrn_reflns_av_R_equivalents 0.1203
_diffrn_reflns_av_unetI/netI 0.0933
_diffrn_reflns_Laue_measured_fraction_full 0.998
_diffrn_reflns_Laue_measured_fraction_max 0.998
_diffrn_reflns_limit_h_max 25
_diffrn_reflns_limit_h_min -21
_diffrn_reflns_limit_k_max 23
_diffrn_reflns_limit_k_min -25
_diffrn_reflns_limit_l_max 15
_diffrn_reflns_limit_l_min -18
_diffrn_reflns_number 27144
_diffrn_reflns_point_group_measured_fraction_full 0.996
_diffrn_reflns_point_group_measured_fraction_max 0.996
_diffrn_reflns_theta_full 66.261
_diffrn_reflns_theta_max 66.261
_diffrn_reflns_theta_min 2.401
_diffrn_standards_number 0
_exptl_absorpt_coefficient_mu 5.075
_exptl_absorpt_correction_T_max 1.0000
_exptl_absorpt_correction_T_min 0.6853
_exptl_absorpt_correction_type multi-scan
_exptl_absorpt_process_details
'SADABS-2016/2 (Bruker,2016/2) was used for absorption correction. wR2(int) was 0.1430 before and 0.0911 after correction. The Ratio of minimum to maximum transmission is 0.6853. The \l/2 correction factor is Not present.'
_exptl_crystal_colour violet
_exptl_crystal_colour_primary violet
_exptl_crystal_density_diffrn 1.498
_exptl_crystal_description needle
_exptl_crystal_F_000 2692
_exptl_crystal_size_max 0.1
_exptl_crystal_size_mid 0.04
_exptl_crystal_size_min 0.04
_refine_diff_density_max 0.332
_refine_diff_density_min -0.396
_refine_diff_density_rms 0.069
_refine_ls_abs_structure_details
;
 Flack x determined using 644 quotients [(I+)-(I-)]/[(I+)+(I-)]
 (Parsons, Flack and Wagner, Acta Cryst. B69 (2013) 249-259).
;
_refine_ls_abs_structure_Flack -0.014(11)
_refine_ls_extinction_method none
_refine_ls_goodness_of_fit_ref 0.975
_refine_ls_hydrogen_treatment constr
_refine_ls_matrix_type full
_refine_ls_number_parameters 270
_refine_ls_number_reflns 3504
_refine_ls_number_restraints 0
_refine_ls_restrained_S_all 0.975
_refine_ls_R_factor_all 0.1067
_refine_ls_R_factor_gt 0.0635
_refine_ls_shift/su_max 0.000
_refine_ls_shift/su_mean 0.000
_refine_ls_structure_factor_coef Fsqd
_refine_ls_weighting_details 'w=1/[\s^2^(Fo^2^)+(0.1000P)^2^] where P=(Fo^2^+2Fc^2^)/3'
_refine_ls_weighting_scheme calc
_refine_ls_wR_factor_gt 0.1555
_refine_ls_wR_factor_ref 0.1818
_reflns_Friedel_coverage 0.696
_reflns_Friedel_fraction_full 0.994
_reflns_Friedel_fraction_max 0.994
_reflns_number_gt 2233
_reflns_number_total 3504
_reflns_threshold_expression 'I > 2\s(I)'
_cod_data_source_file Zn0.26Mn0.16Co0.37Ca0.21(hfipbb).cif
_cod_data_source_block 1148
_cod_original_cell_volume 5998.4(14)
_cod_database_code 4128059
_shelx_shelxl_version_number 2014/7
_shelx_space_group_comment
;
The symmetry employed for this shelxl refinement is uniquely defined
by the following loop, which should always be used as a source of
symmetry information in preference to the above space-group names.
They are only intended as comments.
;
_shelx_estimated_absorpt_t_max 0.823
_shelx_estimated_absorpt_t_min 0.631
_olex2_refinement_description
;
1. Fixed Uiso
 At 1.2 times of:
  All C(H) groups
2. Others
 Sof(Co01)=0.5*(1-FVAR(2))
 Sof(Zn01)=0.5*FVAR(2)
 Sof(Mn02)=0.5*(1-FVAR(3))
 Sof(Ca02)=0.5*FVAR(3)
 Fixed Sof: O1(0.25)
3.a Aromatic/amide H refined with riding coordinates:
 C00F(H00F), C00I(H00I), C00J(H00J), C00M(H00M), C00N(H00N), C00P(H00P),
 C00R(H00R), C00S(H00S)
;
_olex2_submission_special_instructions 'No special instructions were received'

loop_
_space_group_symop_operation_xyz
'x, y, z'
'-y, x-y, z+2/3'
'-x+y, -x, z+1/3'
'-x, -y, z+1/2'
'y, -x+y, z+1/6'
'x-y, x, z+5/6'
'y, x, -z+2/3'
'x-y, -y, -z'
'-x, -x+y, -z+1/3'
'-y, -x, -z+1/6'
'-x+y, y, -z+1/2'
'x, x-y, -z+5/6'

loop_
_atom_site_label
_atom_site_type_symbol
_atom_site_fract_x
_atom_site_fract_y
_atom_site_fract_z
_atom_site_U_iso_or_equiv
_atom_site_adp_type
_atom_site_occupancy
_atom_site_site_symmetry_order
_atom_site_calc_flag
_atom_site_refinement_flags_posn
_atom_site_refinement_flags_adp
_atom_site_refinement_flags_occupancy
_atom_site_disorder_assembly
_atom_site_disorder_group
Zn01 Zn 0.7185(2) 0.2815(2) 0.5833 0.030(3) Uani 0.46(3) 2 d S T P A .
Ca02 Ca 0.642(3) 0.3212(15) 0.4167 0.037(6) Uani 0.41(4) 2 d S T P A 1
O003 O 0.3743(4) -0.2544(3) 0.1464(4) 0.0475(17) Uani 1 1 d . . . . .
O004 O 0.4241(4) -0.2661(4) 0.0227(4) 0.0503(17) Uani 1 1 d . . . . .
F005 F 0.7034(4) -0.0965(4) 0.3464(6) 0.091(3) Uani 1 1 d . . . . .
O006 O 0.7030(4) 0.2033(4) 0.5091(4) 0.063(2) Uani 1 1 d . . . . .
F007 F 0.7378(5) 0.0495(4) 0.0977(6) 0.099(3) Uani 1 1 d . . . . .
O008 O 0.6575(4) 0.2292(4) 0.3944(5) 0.062(2) Uani 1 1 d . . . . .
F009 F 0.7935(4) -0.0105(5) 0.1115(6) 0.112(3) Uani 1 1 d . . . . .
F00A F 0.7485(4) -0.1103(4) 0.2289(7) 0.108(3) Uani 1 1 d . . . . .
F00B F 0.8126(4) -0.0158(5) 0.3078(6) 0.110(3) Uani 1 1 d . . . . .
F00C F 0.8249(4) 0.0844(4) 0.1888(6) 0.119(4) Uani 1 1 d . . . . .
C00D C 0.5021(5) -0.1856(5) 0.1307(7) 0.046(2) Uani 1 1 d . . . . .
C00E C 0.6819(5) 0.1932(5) 0.4319(8) 0.053(3) Uani 1 1 d . . . . .
C00F C 0.5631(5) -0.1633(5) 0.0797(8) 0.058(3) Uani 1 1 d . . . . .
H00F H 0.5584 -0.1845 0.0246 0.070 Uiso 1 1 calc R . . . .
C00G C 0.4301(5) -0.2396(5) 0.0971(7) 0.047(2) Uani 1 1 d . . . . .
C00H C 0.6393(6) -0.0786(5) 0.1906(8) 0.054(3) Uani 1 1 d . . . . .
C00I C 0.5779(5) -0.1033(5) 0.2430(8) 0.055(3) Uani 1 1 d . . . . .
H00I H 0.5823 -0.0833 0.2989 0.066 Uiso 1 1 calc R . . . .
C00J C 0.7189(6) 0.1001(6) 0.4184(8) 0.063(3) Uani 1 1 d . . . . .
H00J H 0.7365 0.1105 0.4759 0.075 Uiso 1 1 calc R . . . .
C00K C 0.7022(6) 0.0331(6) 0.2844(7) 0.050(3) Uani 1 1 d . . . . .
C00L C 0.6852(6) 0.1354(6) 0.3834(7) 0.051(3) Uani 1 1 d . . . . .
C00M C 0.6677(6) 0.0679(6) 0.2510(9) 0.061(3) Uani 1 1 d . . . . .
H00M H 0.6488 0.0565 0.1941 0.074 Uiso 1 1 calc R . . . .
C00N C 0.5112(5) -0.1564(6) 0.2144(6) 0.048(3) Uani 1 1 d . . . . .
H00N H 0.4708 -0.1734 0.2518 0.057 Uiso 1 1 calc R . . . .
C00O C 0.7672(7) 0.0254(8) 0.1560(12) 0.087(5) Uani 1 1 d . . . . .
C00P C 0.7274(7) 0.0497(6) 0.3706(8) 0.066(3) Uani 1 1 d . . . . .
H00P H 0.7503 0.0263 0.3962 0.079 Uiso 1 1 calc R . . . .
C00Q C 0.7131(6) -0.0203(6) 0.2270(8) 0.061(3) Uani 1 1 d . . . . .
C00R C 0.6311(6) -0.1105(6) 0.1081(7) 0.062(3) Uani 1 1 d . . . . .
H00R H 0.6718 -0.0959 0.0720 0.074 Uiso 1 1 calc R . . . .
C00S C 0.6596(6) 0.1187(6) 0.2977(8) 0.063(3) Uani 1 1 d . . . . .
H00S H 0.6369 0.1422 0.2719 0.076 Uiso 1 1 calc R . . . .
C00T C 0.7439(7) -0.0606(7) 0.2798(12) 0.084(5) Uani 1 1 d . . . . .
O1 O 0.506(6) 0.030(6) 0.539(7) 0.33(6) Uiso 0.25 1 d . . . . .
Co01 Co 0.7173(4) 0.2827(4) 0.5833 0.056(4) Uani 0.54(3) 2 d S T P B 2
Mn02 Mn 0.6543(16) 0.3272(8) 0.4167 0.033(4) Uani 0.59(4) 2 d S T P A 2

loop_
_atom_site_aniso_label
_atom_site_aniso_U_11
_atom_site_aniso_U_22
_atom_site_aniso_U_33
_atom_site_aniso_U_23
_atom_site_aniso_U_13
_atom_site_aniso_U_12
Zn01 0.020(3) 0.020(3) 0.050(7) -0.005(3) -0.005(3) 0.009(3)
Ca02 0.031(13) 0.029(6) 0.050(11) -0.004(6) 0.000 0.016(6)
O003 0.041(4) 0.046(4) 0.054(4) -0.001(3) -0.005(4) 0.021(3)
O004 0.042(4) 0.054(4) 0.052(4) 0.001(4) 0.008(3) 0.022(3)
F005 0.083(6) 0.069(5) 0.125(7) -0.011(5) -0.028(5) 0.042(5)
O006 0.082(6) 0.065(5) 0.042(4) -0.026(4) -0.008(4) 0.037(4)
F007 0.105(7) 0.063(5) 0.087(5) -0.004(5) 0.033(5) 0.010(4)
O008 0.059(5) 0.057(5) 0.069(5) -0.006(4) 0.008(4) 0.028(4)
F009 0.065(5) 0.090(6) 0.143(8) -0.055(6) 0.029(5) 0.011(4)
F00A 0.087(5) 0.077(5) 0.179(9) -0.055(6) -0.028(6) 0.055(4)
F00B 0.065(5) 0.101(6) 0.178(8) -0.065(6) -0.039(5) 0.052(5)
F00C 0.059(5) 0.085(6) 0.139(7) -0.052(5) 0.021(5) -0.019(4)
C00D 0.041(6) 0.039(5) 0.059(6) 0.003(5) -0.003(5) 0.022(5)
C00E 0.045(6) 0.042(6) 0.076(8) -0.009(6) 0.008(6) 0.025(5)
C00F 0.043(6) 0.044(6) 0.070(7) -0.014(6) 0.004(6) 0.008(5)
C00G 0.036(5) 0.035(5) 0.063(7) 0.001(5) 0.006(5) 0.013(4)
C00H 0.040(6) 0.032(5) 0.079(8) -0.018(5) 0.007(6) 0.009(4)
C00I 0.038(6) 0.046(6) 0.068(7) -0.017(6) -0.012(6) 0.012(5)
C00J 0.062(7) 0.059(7) 0.075(7) -0.020(7) -0.010(8) 0.036(6)
C00K 0.048(6) 0.045(6) 0.056(6) -0.009(5) -0.002(5) 0.022(5)
C00L 0.063(7) 0.049(6) 0.046(6) -0.009(5) -0.002(6) 0.031(6)
C00M 0.061(7) 0.047(6) 0.068(7) -0.008(6) -0.002(7) 0.021(5)
C00N 0.038(5) 0.055(6) 0.043(5) 0.006(5) 0.011(5) 0.017(5)
C00O 0.050(8) 0.065(9) 0.116(13) -0.037(10) 0.018(9) 0.007(7)
C00P 0.065(8) 0.051(7) 0.087(8) -0.014(7) -0.010(7) 0.033(6)
C00Q 0.046(6) 0.049(6) 0.083(9) -0.014(6) 0.013(6) 0.019(5)
C00R 0.040(6) 0.063(7) 0.066(8) -0.013(6) 0.009(6) 0.014(6)
C00S 0.070(8) 0.052(7) 0.077(8) -0.004(6) 0.000(7) 0.038(6)
C00T 0.055(7) 0.055(8) 0.144(15) -0.047(9) -0.015(9) 0.029(6)
Co01 0.075(6) 0.075(6) 0.024(6) -0.004(5) -0.004(5) 0.042(6)
Mn02 0.032(8) 0.035(5) 0.032(4) 0.006(3) 0.000 0.016(4)

loop_
_atom_type_symbol
_atom_type_description
_atom_type_scat_dispersion_real
_atom_type_scat_dispersion_imag
_atom_type_scat_source
C C 0.0181 0.0091 'International Tables Vol C Tables 4.2.6.8 and 6.1.1.4'
H H 0.0000 0.0000 'International Tables Vol C Tables 4.2.6.8 and 6.1.1.4'
Ca Ca 0.3641 1.2855 'International Tables Vol C Tables 4.2.6.8 and 6.1.1.4'
Co Co -2.3653 3.6143 'International Tables Vol C Tables 4.2.6.8 and 6.1.1.4'
F F 0.0727 0.0534 'International Tables Vol C Tables 4.2.6.8 and 6.1.1.4'
Mn Mn -0.5299 2.8052 'International Tables Vol C Tables 4.2.6.8 and 6.1.1.4'
O O 0.0492 0.0322 'International Tables Vol C Tables 4.2.6.8 and 6.1.1.4'
Zn Zn -1.5491 0.6778 'International Tables Vol C Tables 4.2.6.8 and 6.1.1.4'

loop_
_geom_angle_atom_site_label_1
_geom_angle_atom_site_label_2
_geom_angle_atom_site_label_3
_geom_angle
_geom_angle_site_symmetry_1
_geom_angle_site_symmetry_3
Ca02 Zn01 Ca02 101.0(6) . 3_665
O003 Zn01 Ca02 84.9(8) 7_655 3_665
O003 Zn01 Ca02 47.3(7) 7_655 .
O003 Zn01 Ca02 47.3(7) 4_655 3_665
O003 Zn01 Ca02 84.9(8) 4_655 .
O003 Zn01 O003 105.9(5) 7_655 4_655
O006 Zn01 Ca02 154.6(9) . 3_665
O006 Zn01 Ca02 82.5(3) 10_666 3_665
O006 Zn01 Ca02 82.5(3) . .
O006 Zn01 Ca02 154.6(9) 10_666 .
O006 Zn01 O003 114.2(3) . 7_655
O006 Zn01 O003 114.2(3) 10_666 4_655
O006 Zn01 O003 108.8(3) 10_666 7_655
O006 Zn01 O003 108.8(3) . 4_655
O006 Zn01 O006 105.3(6) . 10_666
Zn01 Ca02 Zn01 130.5(17) . 2_654
O003 Ca02 Zn01 99.3(15) 5_665 .
O003 Ca02 Zn01 36.5(3) 7_655 .
O003 Ca02 Zn01 36.5(3) 5_665 2_654
O003 Ca02 Zn01 99.3(15) 7_655 2_654
O003 Ca02 O003 79.8(16) 7_655 5_665
O003 Ca02 C00E 78.1(8) 5_665 12
O003 Ca02 C00E 82.0(9) 7_655 12
O003 Ca02 C00E 78.1(8) 7_655 .
O003 Ca02 C00E 82.0(9) 5_665 .
O003 Ca02 C00G 76.7(2) 7_655 4_655
O003 Ca02 C00G 149.9(14) 5_665 4_655
O003 Ca02 C00G 149.9(14) 7_655 9_665
O003 Ca02 C00G 76.7(2) 5_665 9_665
O004 Ca02 Zn01 161.7(12) 9_665 .
O004 Ca02 Zn01 161.7(12) 4_655 2_654
O004 Ca02 Zn01 62.7(4) 4_655 .
O004 Ca02 Zn01 62.7(4) 9_665 2_654
O004 Ca02 O003 161.2(15) 9_665 7_655
O004 Ca02 O003 87.3(5) 4_655 7_655
O004 Ca02 O003 87.3(5) 9_665 5_665
O004 Ca02 O003 161.2(15) 4_655 5_665
O004 Ca02 O004 108(2) 4_655 9_665
O004 Ca02 O008 99.8(8) 9_665 .
O004 Ca02 O008 88.9(7) 9_665 12
O004 Ca02 O008 99.8(8) 4_655 12
O004 Ca02 O008 88.9(7) 4_655 .
O004 Ca02 C00E 113.9(6) 9_665 .
O004 Ca02 C00E 113.8(6) 4_655 12
O004 Ca02 C00E 81.9(3) 9_665 12
O004 Ca02 C00E 81.9(3) 4_655 .
O004 Ca02 C00G 11.8(4) 4_655 4_655
O004 Ca02 C00G 120(2) 4_655 9_665
O004 Ca02 C00G 120(2) 9_665 4_655
O004 Ca02 C00G 11.8(4) 9_665 9_665
O008 Ca02 Zn01 107.9(10) . 2_654
O008 Ca02 Zn01 107.9(10) 12 .
O008 Ca02 Zn01 65.4(6) . .
O008 Ca02 Zn01 65.4(6) 12 2_654
O008 Ca02 O003 77.7(11) 12 7_655
O008 Ca02 O003 90.8(13) 12 5_665
O008 Ca02 O003 77.7(11) . 5_665
O008 Ca02 O003 90.8(13) . 7_655
O008 Ca02 O008 165(3) 12 .
O008 Ca02 C00E 14.3(4) 12 12
O008 Ca02 C00E 14.3(4) . .
O008 Ca02 C00E 156(2) . 12
O008 Ca02 C00E 156(2) 12 .
O008 Ca02 C00G 102.2(6) . 9_665
O008 Ca02 C00G 102.2(6) 12 4_655
O008 Ca02 C00G 84.1(5) . 4_655
O008 Ca02 C00G 84.1(5) 12 9_665
C00E Ca02 Zn01 51.1(4) . .
C00E Ca02 Zn01 116.1(10) 12 .
C00E Ca02 Zn01 116.1(10) . 2_654
C00E Ca02 Zn01 51.1(4) 12 2_654
C00E Ca02 C00E 154.0(19) . 12
C00G Ca02 Zn01 167.6(2) 4_655 2_654
C00G Ca02 Zn01 50.93(19) 4_655 .
C00G Ca02 Zn01 50.93(19) 9_665 2_654
C00G Ca02 Zn01 167.6(2) 9_665 .
C00G Ca02 C00E 75.0(3) 9_665 12
C00G Ca02 C00E 116.5(4) 4_655 12
C00G Ca02 C00E 116.5(4) 9_665 .
C00G Ca02 C00E 75.0(3) 4_655 .
C00G Ca02 C00G 131.1(18) 4_655 9_665
Zn01 O003 Ca02 96.2(5) 4_654 6_544
Zn01 O003 Mn02 98.0(4) 4_654 6_544
C00G O003 Zn01 115.8(6) . 4_654
C00G O003 Ca02 122.8(6) . 6_544
C00G O003 Co01 115.3(6) . 4_654
C00G O003 Mn02 124.0(6) . 6_544
Co01 O003 Zn01 1.0(5) 4_654 4_654
Co01 O003 Mn02 97.7(4) 4_654 6_544
C00G O004 Ca02 148.4(13) . 4_654
C00G O004 Mn02 143.9(9) . 4_654
Zn01 O006 Co01 1.0(5) . .
C00E O006 Zn01 127.6(8) . .
C00E O006 Co01 126.7(8) . .
C00E O008 Ca02 140.5(9) . .
C00E O008 Mn02 137.8(8) . .
C00F C00D C00G 120.1(10) . .
C00F C00D C00N 118.1(10) . .
C00N C00D C00G 121.8(9) . .
O006 C00E Ca02 98.4(7) . .
O006 C00E O008 123.4(10) . .
O006 C00E C00L 117.6(10) . .
O008 C00E Ca02 25.2(6) . .
O008 C00E C00L 119.0(10) . .
C00L C00E Ca02 144.0(8) . .
C00D C00F C00R 121.4(11) . .
O003 C00G Ca02 103.6(10) . 4_654
O003 C00G C00D 116.8(9) . .
O004 C00G Ca02 19.9(9) . 4_654
O004 C00G O003 123.0(9) . .
O004 C00G C00D 120.2(9) . .
C00D C00G Ca02 138.7(11) . 4_654
C00I C00H C00Q 118.7(9) . .
C00I C00H C00R 118.1(9) . .
C00R C00H C00Q 123.2(9) . .
C00N C00I C00H 121.0(10) . .
C00L C00J C00P 121.3(12) . .
C00M C00K C00P 117.0(11) . .
C00M C00K C00Q 120.0(10) . .
C00P C00K C00Q 123.0(10) . .
C00J C00L C00E 120.9(10) . .
C00J C00L C00S 118.0(10) . .
C00S C00L C00E 121.0(10) . .
C00K C00M C00S 122.5(12) . .
C00I C00N C00D 121.1(10) . .
F007 C00O F009 106.7(14) . .
F007 C00O F00C 106.1(13) . .
F007 C00O C00Q 112.0(11) . .
F009 C00O F00C 106.2(11) . .
F009 C00O C00Q 113.6(13) . .
F00C C00O C00Q 111.8(13) . .
C00J C00P C00K 121.0(12) . .
C00H C00Q C00K 109.4(9) . .
C00H C00Q C00T 106.8(9) . .
C00K C00Q C00T 111.8(10) . .
C00O C00Q C00H 113.1(10) . .
C00O C00Q C00K 106.4(9) . .
C00O C00Q C00T 109.4(12) . .
C00F C00R C00H 120.1(10) . .
C00M C00S C00L 120.2(12) . .
F005 C00T F00A 106.2(12) . .
F005 C00T F00B 109.0(13) . .
F005 C00T C00Q 113.3(10) . .
F00A C00T C00Q 110.3(12) . .
F00B C00T F00A 104.9(10) . .
F00B C00T C00Q 112.6(11) . .
O003 Co01 O003 107.8(7) 7_655 4_655
O006 Co01 O003 114.2(3) 10_666 4_655
O006 Co01 O003 108.8(3) . 4_655
O006 Co01 O003 114.2(3) . 7_655
O006 Co01 O003 108.8(3) 10_666 7_655
O006 Co01 O006 103.3(8) . 10_666
O003 Mn02 O003 86.8(11) 7_655 5_665
O004 Mn02 O003 166.3(5) 4_655 5_665
O004 Mn02 O003 88.4(2) 9_665 5_665
O004 Mn02 O003 166.2(5) 9_665 7_655
O004 Mn02 O003 88.4(2) 4_655 7_655
O004 Mn02 O004 99.0(12) 4_655 9_665
O008 Mn02 O003 95.9(7) . 7_655
O008 Mn02 O003 81.8(6) . 5_665
O008 Mn02 O003 95.9(7) 12 5_665
O008 Mn02 O003 81.8(6) 12 7_655
O008 Mn02 O004 96.2(6) 12 4_655
O008 Mn02 O004 85.9(5) . 4_655
O008 Mn02 O004 85.9(5) 12 9_665
O008 Mn02 O004 96.2(6) . 9_665
O008 Mn02 O008 176.8(16) 12 .

loop_
_geom_bond_atom_site_label_1
_geom_bond_atom_site_label_2
_geom_bond_distance
_geom_bond_site_symmetry_2
Zn01 Ca02 3.35(2) 3_665
Zn01 Ca02 3.35(2) .
Zn01 O003 2.005(8) 7_655
Zn01 O003 2.005(8) 4_655
Zn01 O006 1.902(8) 10_666
Zn01 O006 1.902(8) .
Ca02 Zn01 3.35(2) 2_654
Ca02 O003 2.48(4) 5_665
Ca02 O003 2.48(4) 7_655
Ca02 O004 2.09(3) 9_665
Ca02 O004 2.09(3) 4_655
Ca02 O008 2.161(10) .
Ca02 O008 2.161(10) 12
Ca02 C00E 3.232(16) .
Ca02 C00E 3.232(16) 12
Ca02 C00G 3.22(2) 4_655
Ca02 C00G 3.22(2) 9_665
O003 Zn01 2.005(8) 4_654
O003 Ca02 2.48(4) 6_544
O003 C00G 1.305(11) .
O003 Co01 1.979(10) 4_654
O003 Mn02 2.31(2) 6_544
O004 Ca02 2.09(3) 4_654
O004 C00G 1.252(11) .
O004 Mn02 2.22(2) 4_654
F005 C00T 1.308(17) .
O006 C00E 1.247(12) .
O006 Co01 1.928(10) .
F007 C00O 1.332(18) .
O008 C00E 1.257(12) .
O008 Mn02 2.144(8) .
F009 C00O 1.336(15) .
F00A C00T 1.355(13) .
F00B C00T 1.354(14) .
F00C C00O 1.339(14) .
C00D C00F 1.380(14) .
C00D C00G 1.471(13) .
C00D C00N 1.397(14) .
C00E C00L 1.467(13) .
C00F C00R 1.383(14) .
C00G Ca02 3.22(2) 4_654
C00H C00I 1.392(14) .
C00H C00Q 1.538(14) .
C00H C00R 1.405(14) .
C00I C00N 1.369(13) .
C00J C00L 1.379(15) .
C00J C00P 1.381(15) .
C00K C00M 1.374(16) .
C00K C00P 1.404(15) .
C00K C00Q 1.541(14) .
C00L C00S 1.398(15) .
C00M C00S 1.375(15) .
C00O C00Q 1.528(19) .
C00Q C00T 1.543(19) .
O1 O1 1.61(19) 8_556
Co01 O003 1.979(10) 4_655
Co01 O003 1.979(10) 7_655
Co01 O006 1.928(10) 10_666
Mn02 O003 2.31(2) 7_655
Mn02 O003 2.31(2) 5_665
Mn02 O004 2.22(2) 4_655
Mn02 O004 2.22(2) 9_665
Mn02 O008 2.143(8) 12
